data_4118366
loop_
_publ_author_name
'Shou-Tian Zheng'
'Chengyu Mao'
'Tao Wu'
'Sangyune Lee'
'Pingyun Feng'
'Xianhui Bu'

_publ_section_title
;
 Generalized Synthesis of Zeolite-Type Metal-Organic Frameworks
 Encapsulating Immobilized Transition-Metal Clusters
;
_journal_name_full 'Journal of the American Chemical Society'
_journal_page_first 11936
_journal_page_last 11939
_journal_paper_doi 10.1021/ja305181y
_journal_volume 134
_journal_year 2012
_chemical_formula_sum 'C298 H284 In18 Mn14 N14 O224'
_chemical_formula_weight 10481.31
_chemical_name_systematic
; 
 ? 
;
_space_group_IT_number 147
_symmetry_cell_setting hexagonal
_symmetry_space_group_name_Hall '-P 3'
_symmetry_space_group_name_H-M 'P -3'
_atom_sites_solution_primary direct
_atom_sites_solution_secondary difmap
_audit_creation_method SHELXL-97
_cell_angle_alpha 90.00
_cell_angle_beta 90.00
_cell_angle_gamma 120.00
_cell_formula_units_Z 1
_cell_length_a 49.4418(6)
_cell_length_b 49.4418(6)
_cell_length_c 10.0065(3)
_cell_measurement_reflns_used 9908
_cell_measurement_temperature 296(2)
_cell_measurement_theta_max 41.603
_cell_measurement_theta_min 4.359
_cell_volume 21183.7(7)
_computing_structure_refinement 'SHELXL-97 (Sheldrick, 1997)'
_computing_structure_solution 'SHELXS-97 (Sheldrick, 1990)'
_diffrn_ambient_temperature 296(2)
_diffrn_measured_fraction_theta_full 0.996
_diffrn_measured_fraction_theta_max 0.996
_diffrn_measurement_device_type 'Bruker APEX II'
_diffrn_measurement_method 'Omega scan'
_diffrn_radiation_monochromator graphite
_diffrn_radiation_source 'fine-focus sealed tube'
_diffrn_radiation_type MoK\a
_diffrn_radiation_wavelength 0.71073
_diffrn_reflns_av_R_equivalents 0.0519
_diffrn_reflns_av_sigmaI/netI 0.0765
_diffrn_reflns_limit_h_max 48
_diffrn_reflns_limit_h_min -42
_diffrn_reflns_limit_k_max 49
_diffrn_reflns_limit_k_min -39
_diffrn_reflns_limit_l_max 10
_diffrn_reflns_limit_l_min -10
_diffrn_reflns_number 73085
_diffrn_reflns_theta_full 22.48
_diffrn_reflns_theta_max 22.48
_diffrn_reflns_theta_min 0.95
_diffrn_standards_decay_% 0
_diffrn_standards_interval_count 0
_diffrn_standards_number 0
_exptl_absorpt_coefficient_mu 0.731
_exptl_absorpt_correction_T_max 0.7321
_exptl_absorpt_correction_T_min 0.6233
_exptl_absorpt_correction_type empirical
_exptl_absorpt_process_details SADABS
_exptl_crystal_colour colorless
_exptl_crystal_density_diffrn 0.822
_exptl_crystal_description rodlike
_exptl_crystal_F_000 5194
_exptl_crystal_size_max 0.04
_exptl_crystal_size_mid 0.04
_exptl_crystal_size_min 0.01
_refine_ls_extinction_method none
_refine_ls_goodness_of_fit_ref 1.357
_refine_ls_hydrogen_treatment constr
_refine_ls_matrix_type full
_refine_ls_number_parameters 487
_refine_ls_number_reflns 18379
_refine_ls_number_restraints 24
_refine_ls_restrained_S_all 1.356
_refine_ls_R_factor_all 0.1609
_refine_ls_R_factor_gt 0.1340
_refine_ls_shift/su_max 0.001
_refine_ls_shift/su_mean 0.000
_refine_ls_structure_factor_coef Fsqd
_refine_ls_weighting_details 'calc w=1/[\s^2^(Fo^2^)+(0.2000P)^2^+0.0000P] where P=(Fo^2^+2Fc^2^)/3'
_refine_ls_weighting_scheme calc
_refine_ls_wR_factor_gt 0.3697
_refine_ls_wR_factor_ref 0.3827
_reflns_number_gt 11673
_reflns_number_total 18379
_reflns_threshold_expression >2sigma(I)
_cod_data_source_file ja305181y_si_002_3.cif
_cod_data_source_block CPM-16-Mn
_cod_depositor_comments
;
The following automatic conversions were performed:

'_refine_ls_hydrogen_treatment' value 'Constr' changed to 'constr'
according to the built-in table from CIF Core dictionary named
'cif_core.dic' version 2.4.1 from 2010-06-29.

Automatic conversion script
Id: cif_fix_values 1715 2011-07-08 13:25:40Z adriana 
;
_cod_database_code 4118366

loop_
_symmetry_equiv_pos_as_xyz
'x, y, z'
'-y, x-y, z'
'-x+y, -x, z'
'-x, -y, -z'
'y, -x+y, -z'
'x-y, x, -z'

loop_
_atom_site_label
_atom_site_type_symbol
_atom_site_fract_x
_atom_site_fract_y
_atom_site_fract_z
_atom_site_U_iso_or_equiv
_atom_site_adp_type
_atom_site_occupancy
_atom_site_symmetry_multiplicity
_atom_site_calc_flag
_atom_site_refinement_flags
In1 In 0.20689(2) 0.79316(2) 0.50007(8) 0.0646(4) Uani 1 1 d .
In2 In 0.00004(2) 0.64117(2) 0.49989(7) 0.0530(3) Uani 1 1 d .
In3 In 0.15871(3) 0.57935(3) 0.49951(16) 0.1075(5) Uani 1 1 d .
Mn1 Mn 0.06560(7) 0.82026(7) 0.1828(3) 0.0319(7) Uiso 0.50 1 d PD
Mn2 Mn 0.06559(7) 0.82035(7) -0.1825(2) 0.0342(8) Uani 0.50 1 d P
Mn3 Mn 0.17977(7) 0.93430(7) 0.1828(2) 0.0360(8) Uani 0.50 1 d PD
Mn4 Mn 0.17982(7) 0.93453(7) -0.1821(2) 0.0350(8) Uani 0.50 1 d P
Mn5 Mn 0.3333 0.6667 1.2141(10) 0.117(3) Uiso 0.50 3 d SPD
Mn6 Mn 0.3333 0.6667 0.7900(9) 0.111(3) Uiso 0.50 3 d SPD
O1 O -0.00020(18) 0.63603(19) 0.2606(8) 0.063(2) Uiso 1 1 d .
O2 O 0.1869(2) 0.8120(2) -0.3533(10) 0.087(3) Uiso 1 1 d .
O3 O 0.2942(2) 0.6497(3) 0.8984(12) 0.150 Uiso 1 1 d D
O4 O 0.29289(19) 0.6493(3) 1.1152(11) 0.150 Uiso 1 1 d D
O5 O 0.3333 0.6667 0.5901(9) 0.168(19) Uiso 0.50 3 d SPD
O6 O 0.3333 0.6667 1.4139(10) 0.150 Uiso 0.50 3 d SPD
O7 O -0.0003(2) 0.6767(2) 0.3555(9) 0.074(2) Uiso 1 1 d .
O8 O 0.21045(19) 0.78973(19) -0.2550(9) 0.071(2) Uiso 1 1 d .
O9 O 0.2102(2) 0.7894(2) 0.2584(9) 0.076(3) Uiso 1 1 d .
O10 O 0.00020(18) 0.63657(19) -0.2608(8) 0.063(2) Uiso 1 1 d .
O11 O 0.1513(4) 0.5761(3) 0.7519(15) 0.152(5) Uiso 1 1 d .
O12 O 0.1872(2) 0.8124(2) 0.3511(9) 0.077(3) Uiso 1 1 d .
O13 O 0.1195(2) 0.5915(2) 0.5002(9) 0.076(3) Uiso 1 1 d .
O14 O -0.1203(2) 0.4718(2) 0.4992(9) 0.086(3) Uiso 1 1 d .
O15 O 0.1520(3) 0.5758(3) 1.2418(13) 0.131(4) Uiso 1 1 d .
O16 O 0.1955(2) 0.7425(2) 0.4989(10) 0.090(3) Uiso 1 1 d .
O17 O -0.1588(3) 0.5938(3) 0.5042(11) 0.106(3) Uiso 1 1 d .
O18 O 0.1584(2) 0.7524(2) 0.4999(10) 0.099(3) Uiso 1 1 d .
O19 O 0.03374(18) 0.62183(18) 0.4988(7) 0.055(2) Uiso 1 1 d .
O20 O -0.1955(2) 0.5471(2) 0.5016(9) 0.079(3) Uiso 1 1 d .
O21 O -0.03500(18) 0.58749(17) 0.5012(7) 0.057(2) Uiso 1 1 d .
O22 O 0.1667(3) 0.6269(2) 0.4979(11) 0.101(3) Uiso 1 1 d .
O23 O -0.1669(2) 0.4604(2) 0.5006(9) 0.086(3) Uiso 1 1 d .
O24 O 0.0511(2) 0.6734(2) 0.4997(10) 0.088(3) Uiso 1 1 d .
O25 O 0.0003(2) 0.6768(2) -0.3552(9) 0.077(3) Uiso 1 1 d .
O26 O -0.0515(2) 0.6216(2) 0.5015(9) 0.086(3) Uiso 1 1 d .
O27 O 0.2020(3) 0.6011(3) 1.3542(12) 0.116(4) Uiso 1 1 d .
O28 O 0.2007(3) 0.6000(3) 0.6290(15) 0.147(5) Uiso 1 1 d .
O29 O 0.0596(3) 0.8381(3) -0.0004(13) 0.046(4) Uiso 0.50 1 d P
O30 O 0.1621(3) 0.9405(3) -0.0032(12) 0.038(3) Uiso 0.50 1 d P
O31 O 0.0348(4) 0.7730(5) 0.1133(19) 0.089(6) Uiso 0.50 1 d P
O32 O 0.0353(5) 0.7722(5) -0.116(2) 0.098(6) Uiso 0.50 1 d P
O33 O 0.0772(10) 0.8030(10) 0.376(2) 0.247(18) Uiso 0.50 1 d PD
O34 O -0.0386(5) 0.7360(6) -0.115(2) 0.116(7) Uiso 0.50 1 d P
O35 O -0.0364(5) 0.7366(5) 0.117(2) 0.108(7) Uiso 0.50 1 d P
O36 O 0.0289(5) 0.8243(5) 0.2910(18) 0.013 Uiso 0.25 1 d P
O36A O 0.0136(4) 0.8077(4) 0.1011(18) 0.010 Uiso 0.25 1 d P
O37 O 0.1958(9) 0.9247(9) -0.363(4) 0.208(14) Uiso 0.50 1 d P
O38 O 0.0285(5) 0.8241(5) -0.2900(18) 0.014 Uiso 0.25 1 d P
O38A O 0.0140(4) 0.8076(4) -0.0996(18) 0.010 Uiso 0.25 1 d P
O39 O 0.1978(8) 0.9244(8) 0.378(2) 0.207(14) Uiso 0.50 1 d PD
O40 O 0.1764(5) 0.9715(5) -0.2915(19) 0.017 Uiso 0.25 1 d P
O40A O 0.1922(4) 0.9861(4) -0.1004(18) 0.010 Uiso 0.25 1 d P
O41 O 0.0744(8) 0.8053(9) -0.365(4) 0.205(14) Uiso 0.50 1 d P
O42 O 0.1770(4) 0.9710(4) 0.2908(18) 0.011 Uiso 0.25 1 d P
O42A O 0.1923(4) 0.9860(4) 0.1020(18) 0.010 Uiso 0.25 1 d P
O43 O 0.1074(5) 0.8234(5) -0.1169(19) 0.093(6) Uiso 0.50 1 d P
O44 O 0.0863(5) 0.8620(5) -0.291(2) 0.027 Uiso 0.25 1 d P
O44A O 0.1025(4) 0.8732(4) -0.0936(18) 0.010 Uiso 0.25 1 d P
O45 O 0.1778(5) 0.8943(5) -0.124(2) 0.115(7) Uiso 0.50 1 d P
O46 O 0.1373(5) 0.9148(5) 0.294(2) 0.023 Uiso 0.25 1 d P
O46A O 0.1307(2) 0.9001(3) 0.0984(17) 0.010 Uiso 0.25 1 d PD
O47 O 0.1090(5) 0.8253(5) 0.114(2) 0.099(6) Uiso 0.50 1 d P
O48 O 0.0856(4) 0.8621(4) 0.2932(17) 0.006 Uiso 0.25 1 d P
O48A O 0.1003(3) 0.8693(2) 0.0994(17) 0.010 Uiso 0.25 1 d PD
O49 O 0.1771(5) 0.8938(5) 0.115(2) 0.111(7) Uiso 0.50 1 d P
O50 O 0.1374(5) 0.9141(5) -0.289(2) 0.024 Uiso 0.25 1 d P
O50A O 0.1263(4) 0.8977(4) -0.0946(18) 0.010 Uiso 0.25 1 d P
C1 C 0.1845(6) 0.5931(6) 1.264(3) 0.159(8) Uiso 1 1 d .
C2 C 0.1980(2) 0.5989(2) 1.1257(13) 0.101(5) Uiso 1 1 d D
C3 C 0.2318(2) 0.6149(2) 1.1166(19) 0.151(8) Uiso 1 1 d D
C4 C 0.2478(3) 0.6224(2) 0.9889(17) 0.198 Uiso 1 1 d D
C5 C 0.2284(3) 0.6132(3) 0.8701(18) 0.161(8) Uiso 1 1 d D
C6 C 0.1946(3) 0.5971(3) 0.8716(13) 0.095(5) Uiso 1 1 d D
C7 C 0.1802(3) 0.5904(3) 1.0026(11) 0.094(5) Uiso 1 1 d D
C8 C 0.2815(3) 0.6384(3) 1.0056(8) 0.143 Uiso 1 1 d D
C9 C 0.1874(7) 0.5948(6) 0.7303(15) 0.176 Uiso 1 1 d D
C10 C 0.1322(3) 0.6461(3) 0.4964(13) 0.067(4) Uiso 1 1 d .
C11 C -0.0936(3) 0.5675(3) 0.4982(12) 0.063(3) Uiso 1 1 d .
C12 C 0.1409(3) 0.6961(3) 0.4962(14) 0.076(4) Uiso 1 1 d .
C13 C 0.1956(3) 0.8041(3) 0.2528(13) 0.069(4) Uiso 1 1 d .
C14 C 0.1967(3) 0.8038(3) -0.2447(13) 0.065(3) Uiso 1 1 d .
C15 C 0.0000(3) 0.6616(3) 0.2425(13) 0.068(4) Uiso 1 1 d .
C16 C -0.1407(3) 0.5552(3) 0.4989(13) 0.073(4) Uiso 1 1 d .
C17 C 0.0939(3) 0.6619(3) 0.5014(11) 0.050(3) Uiso 1 1 d .
C18 C -0.1003(3) 0.5346(3) 0.4992(14) 0.078(4) Uiso 1 1 d .
C19 C -0.1320(3) 0.5156(3) 0.5055(12) 0.065(3) Uiso 1 1 d .
C20 C 0.1001(4) 0.6347(3) 0.5048(15) 0.086(4) Uiso 1 1 d .
C21 C -0.0565(3) 0.5933(3) 0.5014(13) 0.073(4) Uiso 1 1 d .
C22 C 0.0559(3) 0.6500(3) 0.5002(12) 0.062(3) Uiso 1 1 d .
C23 C -0.1520(3) 0.5225(3) 0.5033(11) 0.055(3) Uiso 1 1 d .
C24 C 0.1520(3) 0.6733(3) 0.4983(11) 0.051(3) Uiso 1 1 d .
C25 C 0.1383(4) 0.6209(4) 0.5033(15) 0.087(4) Uiso 1 1 d .
C26 C 0.1681(4) 0.7340(4) 0.4927(15) 0.087(4) Uiso 1 1 d .
C27 C -0.1393(3) 0.4815(3) 0.4987(14) 0.076(4) Uiso 1 1 d .
C28 C -0.1688(4) 0.5653(4) 0.5067(14) 0.077(4) Uiso 1 1 d .
C29 C -0.1123(2) 0.5766(2) 0.4978(10) 0.043(3) Uiso 1 1 d .
C30 C 0.1120(3) 0.6885(3) 0.5007(10) 0.045(3) Uiso 1 1 d .
C31 C -0.0002(3) 0.6614(3) -0.2439(12) 0.063(3) Uiso 1 1 d .
C32 C -0.0001(3) 0.6593(3) -0.0026(13) 0.075(4) Uiso 1 1 d .
C33 C 0.1947(3) 0.8045(3) 0.0042(15) 0.081(4) Uiso 1 1 d .
C34 C 0.1896(5) 0.8147(5) -0.137(2) 0.149(8) Uiso 1 1 d .
C35 C 0.1888(5) 0.8156(5) 0.130(2) 0.138(7) Uiso 1 1 d .
C36 C -0.0123(6) 0.6672(6) 0.124(2) 0.060(7) Uiso 0.50 1 d P
C37 C 0.0146(5) 0.6802(5) 0.117(2) 0.050(6) Uiso 0.50 1 d P
C38 C -0.0193(9) 0.6888(10) 0.134(4) 0.128(13) Uiso 0.50 1 d P
C39 C 0.0213(9) 0.7128(9) 0.127(4) 0.117(12) Uiso 0.50 1 d P
C40 C -0.0132(5) 0.6665(5) -0.117(2) 0.046(6) Uiso 0.50 1 d P
C41 C 0.0150(7) 0.6798(7) -0.120(3) 0.074(8) Uiso 0.50 1 d P
C42 C 0.0211(9) 0.7121(9) -0.129(4) 0.126(13) Uiso 0.50 1 d P
C43 C -0.0198(9) 0.6908(9) -0.127(4) 0.116(12) Uiso 0.50 1 d P
C44 C 0.1619(6) 0.8184(6) 0.126(2) 0.059(6) Uiso 0.50 1 d P
C45 C 0.1840(5) 0.8408(5) 0.123(2) 0.044(5) Uiso 0.50 1 d P
C46 C 0.1609(7) 0.8170(7) -0.132(3) 0.072(7) Uiso 0.50 1 d P
C47 C 0.1831(6) 0.8409(6) -0.129(2) 0.060(7) Uiso 0.50 1 d P
C48 C -0.0388(9) 0.7206(9) -0.020(5) 0.151 Uiso 0.50 1 d PD
C49 C 0.0415(7) 0.7589(5) 0.019(3) 0.106 Uiso 0.50 1 d PD
C50 C -0.0257(7) 0.7003(7) -0.002(3) 0.080(8) Uiso 0.50 1 d PD
C51 C 0.0245(6) 0.7253(5) 0.001(3) 0.071(7) Uiso 0.50 1 d PD
C52 C 0.1656(6) 0.8694(6) 0.001(2) 0.067(7) Uiso 0.50 1 d P
C53 C 0.1297(7) 0.8350(7) -0.002(3) 0.079(8) Uiso 0.50 1 d P
C54 C 0.1444(6) 0.8205(6) 0.003(2) 0.065(7) Uiso 0.50 1 d P
C55 C 0.1814(5) 0.8550(5) 0.004(2) 0.049(6) Uiso 0.50 1 d P

loop_
_atom_site_aniso_label
_atom_site_aniso_U_11
_atom_site_aniso_U_22
_atom_site_aniso_U_33
_atom_site_aniso_U_23
_atom_site_aniso_U_13
_atom_site_aniso_U_12
In1 0.0698(7) 0.0694(7) 0.0557(6) 0.0013(4) -0.0005(4) 0.0357(6)
In2 0.0767(7) 0.0557(6) 0.0339(5) -0.0006(4) -0.0010(4) 0.0386(5)
In3 0.0660(8) 0.0658(8) 0.1914(15) 0.0021(8) 0.0023(8) 0.0335(6)
Mn2 0.0354(18) 0.048(2) 0.0101(13) 0.0074(12) -0.0019(12) 0.0139(16)
Mn3 0.054(2) 0.0350(18) 0.0055(12) -0.0012(12) 0.0069(12) 0.0123(16)
Mn4 0.053(2) 0.0349(18) 0.0044(12) 0.0017(11) -0.0056(12) 0.0125(16)

loop_
_atom_type_symbol
_atom_type_description
_atom_type_scat_dispersion_real
_atom_type_scat_dispersion_imag
_atom_type_scat_source
C C 0.0033 0.0016 'International Tables Vol C Tables 4.2.6.8 and 6.1.1.4'
H H 0.0000 0.0000 'International Tables Vol C Tables 4.2.6.8 and 6.1.1.4'
N N 0.0061 0.0033 'International Tables Vol C Tables 4.2.6.8 and 6.1.1.4'
O O 0.0106 0.0060 'International Tables Vol C Tables 4.2.6.8 and 6.1.1.4'
Mn Mn 0.3368 0.7283 'International Tables Vol C Tables 4.2.6.8 and 6.1.1.4'
In In -0.7276 1.3100 'International Tables Vol C Tables 4.2.6.8 and 6.1.1.4'

loop_
_geom_angle_atom_site_label_1
_geom_angle_atom_site_label_2
_geom_angle_atom_site_label_3
_geom_angle
_geom_angle_site_symmetry_1
_geom_angle_site_symmetry_3
O17 In1 O2 85.2(4) 6_666 1_556
O17 In1 O18 163.0(4) 6_666 .
O2 In1 O18 82.9(4) 1_556 .
O17 In1 O12 83.3(4) 6_666 .
O2 In1 O12 83.2(4) 1_556 .
O18 In1 O12 83.4(4) . .
O17 In1 O20 56.0(4) 6_666 6_666
O2 In1 O20 124.6(3) 1_556 6_666
O18 In1 O20 140.9(4) . 6_666
O12 In1 O20 123.3(3) . 6_666
O17 In1 O16 140.7(4) 6_666 .
O2 In1 O16 123.3(4) 1_556 .
O18 In1 O16 56.2(4) . .
O12 In1 O16 123.0(3) . .
O20 In1 O16 84.7(4) 6_666 .
O17 In1 O9 90.2(3) 6_666 .
O2 In1 O9 138.5(3) 1_556 .
O18 In1 O9 90.8(3) . .
O12 In1 O9 55.3(3) . .
O20 In1 O9 84.5(3) 6_666 .
O16 In1 O9 84.3(3) . .
O17 In1 O8 92.0(3) 6_666 1_556
O2 In1 O8 55.5(3) 1_556 1_556
O18 In1 O8 91.2(3) . 1_556
O12 In1 O8 138.8(3) . 1_556
O20 In1 O8 85.2(3) 6_666 1_556
O16 In1 O8 85.2(3) . 1_556
O9 In1 O8 165.9(3) . 1_556
O17 In1 C28 28.9(4) 6_666 6_666
O2 In1 C28 107.0(4) 1_556 6_666
O18 In1 C28 167.9(4) . 6_666
O12 In1 C28 104.4(4) . 6_666
O20 In1 C28 27.1(3) 6_666 6_666
O16 In1 C28 111.8(4) . 6_666
O9 In1 C28 86.2(4) . 6_666
O8 In1 C28 89.0(4) 1_556 6_666
O17 In1 C26 168.2(5) 6_666 .
O2 In1 C26 105.2(4) 1_556 .
O18 In1 C26 28.4(4) . .
O12 In1 C26 103.3(4) . .
O20 In1 C26 112.5(5) 6_666 .
O16 In1 C26 27.9(4) . .
O9 In1 C26 85.7(4) . .
O8 In1 C26 89.3(4) 1_556 .
C28 In1 C26 139.5(5) 6_666 .
O17 In1 C13 86.1(4) 6_666 .
O2 In1 C13 110.4(4) 1_556 .
O18 In1 C13 86.7(4) . .
O12 In1 C13 27.1(3) . .
O20 In1 C13 105.1(4) 6_666 .
O16 In1 C13 105.0(4) . .
O9 In1 C13 28.2(3) . .
O8 In1 C13 165.9(4) 1_556 .
C28 In1 C13 96.0(4) 6_666 .
C26 In1 C13 95.3(4) . .
O17 In1 C14 88.0(4) 6_666 1_556
O2 In1 C14 29.3(3) 1_556 1_556
O18 In1 C14 87.5(4) . 1_556
O12 In1 C14 112.5(4) . 1_556
O20 In1 C14 104.4(4) 6_666 1_556
O16 In1 C14 104.6(4) . 1_556
O9 In1 C14 167.8(4) . 1_556
O8 In1 C14 26.2(3) 1_556 1_556
C28 In1 C14 97.9(4) 6_666 1_556
C26 In1 C14 98.2(4) . 1_556
C13 In1 C14 139.6(4) . 1_556
O24 In2 O26 163.5(4) . .
O24 In2 O25 83.2(3) . 1_556
O26 In2 O25 83.9(3) . 1_556
O24 In2 O7 83.7(3) . .
O26 In2 O7 83.8(3) . .
O25 In2 O7 78.9(3) 1_556 .
O24 In2 O19 59.7(3) . .
O26 In2 O19 136.8(3) . .
O25 In2 O19 126.9(3) 1_556 .
O7 In2 O19 127.1(3) . .
O24 In2 O21 138.6(3) . .
O26 In2 O21 57.9(3) . .
O25 In2 O21 126.1(3) 1_556 .
O7 In2 O21 126.3(3) . .
O19 In2 O21 78.9(3) . .
O24 In2 O10 90.7(3) . 1_556
O26 In2 O10 90.5(3) . 1_556
O25 In2 O10 56.0(3) 1_556 1_556
O7 In2 O10 134.8(3) . 1_556
O19 In2 O10 85.9(3) . 1_556
O21 In2 O10 85.6(3) . 1_556
O24 In2 O1 91.1(3) . .
O26 In2 O1 91.0(3) . .
O25 In2 O1 135.5(3) 1_556 .
O7 In2 O1 56.6(3) . .
O19 In2 O1 85.3(3) . .
O21 In2 O1 85.6(3) . .
O10 In2 O1 168.6(3) 1_556 .
O24 In2 C22 30.1(3) . .
O26 In2 C22 166.4(4) . .
O25 In2 C22 106.2(4) 1_556 .
O7 In2 C22 106.8(4) . .
O19 In2 C22 29.6(3) . .
O21 In2 C22 108.5(4) . .
O10 In2 C22 87.8(3) 1_556 .
O1 In2 C22 88.1(3) . .
O24 In2 C21 166.8(4) . .
O26 In2 C21 29.7(4) . .
O25 In2 C21 106.6(4) 1_556 .
O7 In2 C21 106.6(4) . .
O19 In2 C21 107.1(4) . .
O21 In2 C21 28.2(3) . .
O10 In2 C21 87.8(4) 1_556 .
O1 In2 C21 87.9(4) . .
C22 In2 C21 136.7(4) . .
O22 In3 O23 161.8(4) . 4_566
O22 In3 O28 83.4(5) . .
O23 In3 O28 82.1(5) 4_566 .
O22 In3 O14 142.8(4) . 4_566
O23 In3 O14 55.4(3) 4_566 4_566
O28 In3 O14 125.2(4) . 4_566
O22 In3 O13 55.9(4) . .
O23 In3 O13 142.3(4) 4_566 .
O28 In3 O13 126.6(4) . .
O14 In3 O13 86.9(4) 4_566 .
O22 In3 O27 82.6(4) . 1_554
O23 In3 O27 82.8(4) 4_566 1_554
O28 In3 O27 73.9(5) . 1_554
O14 In3 O27 124.9(4) 4_566 1_554
O13 In3 O27 125.1(4) . 1_554
O22 In3 O11 91.0(4) . .
O23 In3 O11 91.7(4) 4_566 .
O28 In3 O11 61.4(5) . .
O14 In3 O11 84.9(4) 4_566 .
O13 In3 O11 84.2(4) . .
O27 In3 O11 135.3(5) 1_554 .
O22 In3 O15 90.7(4) . 1_554
O23 In3 O15 90.9(4) 4_566 1_554
O28 In3 O15 132.2(5) . 1_554
O14 In3 O15 85.6(4) 4_566 1_554
O13 In3 O15 85.6(4) . 1_554
O27 In3 O15 58.3(4) 1_554 1_554
O11 In3 O15 166.4(5) . 1_554
O22 In3 C1 84.9(6) . 1_554
O23 In3 C1 87.0(6) 4_566 1_554
O28 In3 C1 100.7(7) . 1_554
O14 In3 C1 108.8(6) 4_566 1_554
O13 In3 C1 107.6(6) . 1_554
O27 In3 C1 26.8(6) 1_554 1_554
O11 In3 C1 162.0(7) . 1_554
O15 In3 C1 31.5(6) 1_554 1_554
O22 In3 C9 85.0(6) . .
O23 In3 C9 86.9(6) 4_566 .
O28 In3 C9 26.3(6) . .
O14 In3 C9 110.3(6) 4_566 .
O13 In3 C9 109.0(6) . .
O27 In3 C9 100.1(7) 1_554 .
O11 In3 C9 35.2(6) . .
O15 In3 C9 158.4(7) 1_554 .
C1 In3 C9 126.9(9) 1_554 .
O22 In3 C27 170.8(4) . 4_566
O23 In3 C27 27.4(4) 4_566 4_566
O28 In3 C27 104.0(5) . 4_566
O14 In3 C27 27.9(3) 4_566 4_566
O13 In3 C27 114.9(4) . 4_566
O27 In3 C27 104.6(4) 1_554 4_566
O11 In3 C27 87.9(4) . 4_566
O15 In3 C27 88.3(4) 1_554 4_566
C1 In3 C27 98.8(6) 1_554 4_566
C9 In3 C27 99.2(6) . 4_566
O22 In3 C25 27.8(4) . .
O23 In3 C25 170.3(4) 4_566 .
O28 In3 C25 105.1(5) . .
O14 In3 C25 115.0(4) 4_566 .
O13 In3 C25 28.1(3) . .
O27 In3 C25 105.1(4) 1_554 .
O11 In3 C25 86.4(5) . .
O15 In3 C25 88.9(4) 1_554 .
C1 In3 C25 97.7(6) 1_554 .
C9 In3 C25 96.9(7) . .
C27 In3 C25 142.9(5) 4_566 .
O48 Mn1 O29 98.0(6) . .
O48 Mn1 O47 95.9(8) . .
O29 Mn1 O47 90.9(7) . .
O48 Mn1 O31 163.5(7) . .
O29 Mn1 O31 90.1(6) . .
O47 Mn1 O31 98.3(8) . .
O48 Mn1 O36 69.9(7) . .
O29 Mn1 O36 95.4(6) . .
O47 Mn1 O36 165.2(8) . .
O31 Mn1 O36 95.1(7) . .
O48 Mn1 O33 80.9(12) . .
O29 Mn1 O33 174.4(11) . .
O47 Mn1 O33 83.8(12) . .
O31 Mn1 O33 92.3(12) . .
O36 Mn1 O33 89.4(12) . .
O48 Mn1 O48A 54.7(6) . .
O29 Mn1 O48A 55.7(6) . .
O47 Mn1 O48A 65.7(7) . .
O31 Mn1 O48A 140.0(7) . .
O36 Mn1 O48A 107.2(7) . .
O33 Mn1 O48A 120.0(12) . .
O48 Mn1 O36A 109.9(7) . .
O29 Mn1 O36A 58.2(6) . .
O47 Mn1 O36A 141.3(7) . .
O31 Mn1 O36A 62.6(7) . .
O36 Mn1 O36A 52.0(6) . .
O33 Mn1 O36A 127.4(12) . .
O48A Mn1 O36A 106.2(6) . .
O44 Mn2 O41 79.2(12) . .
O44 Mn2 O43 96.5(8) . .
O41 Mn2 O43 85.7(11) . .
O44 Mn2 O29 98.0(7) . .
O41 Mn2 O29 176.3(11) . .
O43 Mn2 O29 92.2(7) . .
O44 Mn2 O32 164.3(8) . .
O41 Mn2 O32 91.6(11) . .
O43 Mn2 O32 95.5(8) . .
O29 Mn2 O32 91.6(7) . .
O44 Mn2 O38 71.5(8) . .
O41 Mn2 O38 86.3(11) . .
O43 Mn2 O38 166.7(8) . .
O29 Mn2 O38 95.2(6) . .
O32 Mn2 O38 95.4(8) . .
O44 Mn2 O38A 111.3(8) . .
O41 Mn2 O38A 125.4(11) . .
O43 Mn2 O38A 140.7(7) . .
O29 Mn2 O38A 57.9(6) . .
O32 Mn2 O38A 63.7(7) . .
O38 Mn2 O38A 52.1(6) . .
O44 Mn2 O44A 53.7(7) . .
O41 Mn2 O44A 120.7(11) . .
O43 Mn2 O44A 68.6(7) . .
O29 Mn2 O44A 55.6(6) . .
O32 Mn2 O44A 141.1(7) . .
O38 Mn2 O44A 106.9(7) . .
O38A Mn2 O44A 105.9(6) . .
O49 Mn3 O34 92.3(9) . 6_665
O49 Mn3 O46 99.4(9) . .
O34 Mn3 O46 165.2(9) 6_665 .
O49 Mn3 O30 91.1(7) . .
O34 Mn3 O30 90.8(7) 6_665 .
O46 Mn3 O30 97.9(7) . .
O49 Mn3 O42 167.7(8) . .
O34 Mn3 O42 97.2(8) 6_665 .
O46 Mn3 O42 70.0(8) . .
O30 Mn3 O42 96.4(6) . .
O49 Mn3 O39 85.3(11) . .
O34 Mn3 O39 90.1(11) 6_665 .
O46 Mn3 O39 81.9(11) . .
O30 Mn3 O39 176.4(10) . .
O42 Mn3 O39 87.0(10) . .
O49 Mn3 O46A 68.5(8) . .
O34 Mn3 O46A 139.1(8) 6_665 .
O46 Mn3 O46A 54.9(7) . .
O30 Mn3 O46A 55.6(6) . .
O42 Mn3 O46A 108.1(7) . .
O39 Mn3 O46A 122.0(10) . .
O49 Mn3 O42A 140.1(8) . .
O34 Mn3 O42A 66.0(8) 6_665 .
O46 Mn3 O42A 108.7(7) . .
O30 Mn3 O42A 58.1(5) . .
O42 Mn3 O42A 51.8(6) . .
O39 Mn3 O42A 125.5(10) . .
O46A Mn3 O42A 105.6(6) . .
O45 Mn4 O30 94.3(7) . .
O45 Mn4 O50 97.4(9) . .
O30 Mn4 O50 96.6(7) . .
O45 Mn4 O37 82.1(12) . .
O30 Mn4 O37 175.7(11) . .
O50 Mn4 O37 81.6(11) . .
O45 Mn4 O35 94.2(9) . 6_665
O30 Mn4 O35 92.2(7) . 6_665
O50 Mn4 O35 164.9(8) . 6_665
O37 Mn4 O35 90.4(12) . 6_665
O45 Mn4 O40 165.6(8) . .
O30 Mn4 O40 95.6(6) . .
O50 Mn4 O40 71.0(8) . .
O37 Mn4 O40 87.6(11) . .
O35 Mn4 O40 95.9(8) 6_665 .
O45 Mn4 O40A 142.2(8) . .
O30 Mn4 O40A 57.8(6) . .
O50 Mn4 O40A 109.8(8) . .
O37 Mn4 O40A 126.5(11) . .
O35 Mn4 O40A 65.0(7) 6_665 .
O40 Mn4 O40A 52.1(7) . .
O45 Mn4 O50A 70.7(8) . .
O30 Mn4 O50A 55.6(5) . .
O50 Mn4 O50A 52.6(7) . .
O37 Mn4 O50A 120.6(11) . .
O35 Mn4 O50A 141.6(7) 6_665 .
O40 Mn4 O50A 106.6(7) . .
O40A Mn4 O50A 105.3(6) . .
O6 Mn5 O4 119.7(5) . .
O6 Mn5 O4 119.7(5) . 3_565
O4 Mn5 O4 97.6(6) . 3_565
O6 Mn5 O4 119.7(5) . 2_665
O4 Mn5 O4 97.6(6) . 2_665
O4 Mn5 O4 97.6(6) 3_565 2_665
O3 Mn6 O3 93.3(6) 3_565 .
O3 Mn6 O3 93.3(6) 3_565 2_665
O3 Mn6 O3 93.3(6) . 2_665
O3 Mn6 O5 122.9(5) 3_565 .
O3 Mn6 O5 122.9(5) . .
O3 Mn6 O5 122.9(5) 2_665 .
C15 O1 In2 92.3(7) . .
C14 O2 In1 96.2(8) . 1_554
C8 O3 Mn6 146.5(13) . .
C8 O4 Mn5 140.5(12) . .
O6 O5 Mn6 180.000(10) 1_554 .
O5 O6 Mn5 180.000(14) 1_556 .
C15 O7 In2 95.7(7) . .
C14 O8 In1 88.0(8) . 1_554
C13 O9 In1 85.5(8) . .
C31 O10 In2 92.3(7) . 1_554
C9 O11 In3 74.9(7) . .
C13 O12 In1 95.8(9) . .
C25 O13 In3 93.8(9) . .
C27 O14 In3 93.2(9) . 4_566
C1 O15 In3 74.5(12) . 1_556
C26 O16 In1 90.0(10) . .
C28 O17 In1 91.5(9) . 5_456
C26 O18 In1 91.6(10) . .
C22 O19 In2 87.2(7) . .
C28 O20 In1 90.6(9) . 5_456
C21 O21 In2 88.4(8) . .
C25 O22 In3 99.4(10) . .
C27 O23 In3 97.6(9) . 4_566
C22 O24 In2 90.6(8) . .
C31 O25 In2 95.6(7) . 1_554
C21 O26 In2 91.6(8) . .
C1 O27 In3 88.3(15) . 1_556
C9 O28 In3 96.4(14) . .
Mn2 O29 Mn1 119.8(7) . .
Mn4 O30 Mn3 119.8(6) . .
C49 O31 Mn1 125.1(18) . .
C49 O32 Mn2 122.4(14) . .
C48 O34 Mn3 137(2) . 5_455
C48 O35 Mn4 125.6(17) . 5_455
O40A O36A Mn1 154.9(16) 5_455 .
O42A O38A Mn2 153.9(15) 5_455 .
O36A O40A Mn4 154.3(16) 6_665 .
O38A O42A Mn3 155.4(16) 6_665 .
C53 O43 Mn2 141.0(17) . .
O50A O44A Mn2 153.6(15) . .
C52 O45 Mn4 140.6(17) . .
O48A O46A Mn3 152.1(12) . .
C53 O47 Mn1 141.9(18) . .
O46A O48A Mn1 154.1(12) . .
C52 O49 Mn3 145.5(17) . .
O44A O50A Mn4 152.7(15) . .
O27 C1 O15 139(2) . .
O27 C1 C2 117(2) . .
O15 C1 C2 103.6(18) . .
O27 C1 In3 64.8(14) . 1_556
O15 C1 In3 74.0(12) . 1_556
C2 C1 In3 176.4(18) . 1_556
C7 C2 C3 118.2(14) . .
C7 C2 C1 125.4(14) . .
C3 C2 C1 116.4(15) . .
C2 C3 C4 121.8(14) . .
C5 C4 C3 116.8(14) . .
C5 C4 C8 131.6(13) . .
C3 C4 C8 111.6(10) . .
C6 C5 C4 124.4(15) . .
C9 C6 C7 142.3(17) . .
C9 C6 C5 101.8(15) . .
C7 C6 C5 115.8(14) . .
C6 C7 C2 123.0(13) . .
O3 C8 O4 124.0(15) . .
O3 C8 C4 109.6(11) . .
O4 C8 C4 119.5(11) . .
O28 C9 C6 138(3) . .
O28 C9 O11 127.2(17) . .
C6 C9 O11 94.3(16) . .
O28 C9 In3 57.3(10) . .
C6 C9 In3 163.9(19) . .
O11 C9 In3 70.0(8) . .
C24 C10 C20 125.3(14) . .
C24 C10 C25 124.4(14) . .
C20 C10 C25 109.9(13) . .
C29 C11 C18 127.6(13) . .
C29 C11 C21 118.5(12) . .
C18 C11 C21 113.9(11) . .
C30 C12 C24 124.0(12) . .
C30 C12 C26 119.0(12) . .
C24 C12 C26 117.0(12) . .
O12 C13 O9 123.4(13) . .
O12 C13 C35 111.6(15) . .
O9 C13 C35 124.8(15) . .
O12 C13 In1 57.1(7) . .
O9 C13 In1 66.4(7) . .
C35 C13 In1 167.8(13) . .
O8 C14 C34 130.4(16) . .
O8 C14 O2 120.3(12) . .
C34 C14 O2 109.3(15) . .
O8 C14 In1 65.8(7) . 1_554
C34 C14 In1 163.3(14) . 1_554
O2 C14 In1 54.5(6) . 1_554
O1 C15 O7 115.4(11) . .
O1 C15 C36 121.4(15) . .
O7 C15 C36 117.8(15) . .
O1 C15 C37 119.2(13) . .
O7 C15 C37 119.5(13) . .
C36 C15 C37 46.2(12) . .
C29 C16 C23 126.1(13) . .
C29 C16 C28 118.9(12) . .
C23 C16 C28 114.8(11) . .
C30 C17 C20 128.3(12) . .
C30 C17 C22 119.3(11) . .
C20 C17 C22 112.3(10) . .
C19 C18 C11 107.8(12) . .
C23 C19 C18 129.0(14) . .
C23 C19 C27 122.4(13) . .
C18 C19 C27 108.2(12) . .
C10 C20 C17 109.3(12) . .
O21 C21 O26 122.1(13) . .
O21 C21 C11 125.6(12) . .
O26 C21 C11 112.3(11) . .
O21 C21 In2 63.4(7) . .
O26 C21 In2 58.7(7) . .
C11 C21 In2 170.9(9) . .
O19 C22 O24 122.4(12) . .
O19 C22 C17 126.0(11) . .
O24 C22 C17 111.5(10) . .
O19 C22 In2 63.2(6) . .
O24 C22 In2 59.2(7) . .
C17 C22 In2 170.8(8) . .
C19 C23 C16 114.4(12) . .
C10 C24 C12 116.4(12) . .
O13 C25 O22 110.9(14) . .
O13 C25 C10 129.8(14) . .
O22 C25 C10 118.9(14) . .
O13 C25 In3 58.1(7) . .
O22 C25 In3 52.8(8) . .
C10 C25 In3 171.1(11) . .
O16 C26 O18 121.9(16) . .
O16 C26 C12 121.7(14) . .
O18 C26 C12 115.8(14) . .
O16 C26 In1 62.1(9) . .
O18 C26 In1 60.0(8) . .
C12 C26 In1 175.1(11) . .
O23 C27 O14 113.8(13) . .
O23 C27 C19 118.5(13) . .
O14 C27 C19 127.5(13) . .
O23 C27 In3 55.0(7) . 4_566
O14 C27 In3 58.9(7) . 4_566
C19 C27 In3 172.9(10) . 4_566
O20 C28 O17 121.7(15) . .
O20 C28 C16 123.3(13) . .
O17 C28 C16 114.6(13) . .
O20 C28 In1 62.2(8) . 5_456
O17 C28 In1 59.6(8) . 5_456
C16 C28 In1 172.9(10) . 5_456
C11 C29 C16 115.0(12) . .
C17 C30 C12 116.4(13) . .
O10 C31 O25 116.2(11) . .
O10 C31 C40 120.0(13) . .
O25 C31 C40 119.5(13) . .
O10 C31 C41 117.2(15) . .
O25 C31 C41 118.9(15) . .
C40 C31 C41 47.6(12) . .
C40 C32 C41 48.8(13) . .
C40 C32 C37 125.6(16) . .
C41 C32 C37 104.6(16) . .
C40 C32 C36 108.1(16) . .
C41 C32 C36 127.3(18) . .
C37 C32 C36 44.6(12) . .
C35 C33 C34 124.2(17) . .
C14 C34 C46 121(2) . .
C14 C34 C47 128(2) . .
C46 C34 C47 45.5(14) . .
C14 C34 C33 118.9(19) . .
C46 C34 C33 108.1(19) . .
C47 C34 C33 112.2(19) . .
C45 C35 C44 46.6(14) . .
C45 C35 C33 117.0(19) . .
C44 C35 C33 113.2(19) . .
C45 C35 C13 124.6(19) . .
C44 C35 C13 118.0(19) . .
C33 C35 C13 116.9(18) . .
C37 C36 C38 105(3) . .
C37 C36 C15 71.0(18) . .
C38 C36 C15 115(3) . .
C37 C36 C32 66.5(18) . .
C38 C36 C32 125(3) . .
C15 C36 C32 112.3(19) . .
C37 C36 C39 46.1(17) . .
C38 C36 C39 59(2) . .
C15 C36 C39 90.8(17) . .
C32 C36 C39 95.0(17) . .
C36 C37 C39 100(2) . .
C36 C37 C32 69.0(18) . .
C39 C37 C32 125(2) . .
C36 C37 C15 62.8(17) . .
C39 C37 C15 113(2) . .
C32 C37 C15 108.8(16) . .
C36 C37 C38 39.8(18) . .
C39 C37 C38 60.0(19) . .
C32 C37 C38 92.6(17) . .
C15 C37 C38 81.9(17) . .
C36 C38 C50 115(3) . .
C36 C38 C39 82(3) . .
C50 C38 C39 95(3) . .
C36 C38 C37 35.2(17) . .
C50 C38 C37 111(3) . .
C39 C38 C37 47.0(17) . .
C51 C39 C37 110(3) . .
C51 C39 C38 100(3) . .
C37 C39 C38 73(2) . .
C51 C39 C36 110(2) . .
C37 C39 C36 34.2(13) . .
C38 C39 C36 38.9(16) . .
C41 C40 C43 104(3) . .
C41 C40 C32 67.1(17) . .
C43 C40 C32 126(2) . .
C41 C40 C31 66.3(17) . .
C43 C40 C31 113(2) . .
C32 C40 C31 110.1(16) . .
C41 C40 C42 45.7(18) . .
C43 C40 C42 58(2) . .
C32 C40 C42 95.1(17) . .
C31 C40 C42 87.0(16) . .
C40 C41 C42 98(3) . .
C40 C41 C32 64.1(17) . .
C42 C41 C32 123(2) . .
C40 C41 C31 66.1(17) . .
C42 C41 C31 112(2) . .
C32 C41 C31 108(2) . .
C51 C42 C41 111(3) . .
C51 C42 C43 96(3) . .
C41 C42 C43 78(2) . .
C51 C42 C40 107(2) . .
C41 C42 C40 36.1(15) . .
C43 C42 C40 42.4(16) . .
C40 C43 C50 114(3) . .
C40 C43 C42 80(2) . .
C50 C43 C42 100(3) . .
C45 C44 C35 65.7(19) . .
C45 C44 C54 102(2) . .
C35 C44 C54 128(2) . .
C45 C44 C55 43.8(15) . .
C35 C44 C55 92.9(17) . .
C54 C44 C55 58.4(14) . .
C44 C45 C35 67.7(19) . .
C44 C45 C55 104(2) . .
C35 C45 C55 126(2) . .
C47 C46 C34 68(2) . .
C47 C46 C54 98(2) . .
C34 C46 C54 126(2) . .
C46 C47 C34 67(2) . .
C46 C47 C55 104(2) . .
C34 C47 C55 122(2) . .
O34 C48 C50 131(4) . .
O34 C48 O35 113(3) . .
C50 C48 O35 107(3) . .
O31 C49 C51 123(3) . .
O31 C49 O32 104(2) . .
C51 C49 O32 104(2) . .
C43 C50 C48 111(3) . .
C43 C50 C38 122(3) . .
C48 C50 C38 127(3) . .
C39 C51 C42 132(3) . .
C39 C51 C49 106(3) . .
C42 C51 C49 121(3) . .
C55 C52 O49 109(2) . .
C55 C52 O45 109(2) . .
O49 C52 O45 97.0(18) . .
C55 C52 C53 94(2) . .
O49 C52 C53 125(2) . .
O45 C52 C53 122.3(19) . .
C54 C53 O47 107(2) . .
C54 C53 O43 110(2) . .
O47 C53 O43 103(2) . .
C54 C53 C52 88(2) . .
O47 C53 C52 121(2) . .
O43 C53 C52 126(2) . .
C53 C54 C44 125(2) . .
C53 C54 C46 120(2) . .
C44 C54 C46 109(2) . .
C53 C54 C55 94(2) . .
C44 C54 C55 73.6(16) . .
C46 C54 C55 77.0(16) . .
C52 C55 C45 121(2) . .
C52 C55 C47 115(2) . .
C45 C55 C47 118(2) . .
C52 C55 C54 84.9(18) . .
C45 C55 C54 80.4(16) . .
C47 C55 C54 79.8(16) . .
C52 C55 C44 111.2(19) . .
C45 C55 C44 32.5(11) . .
C47 C55 C44 103.7(17) . .
C54 C55 C44 47.9(12) . .

loop_
_geom_bond_atom_site_label_1
_geom_bond_atom_site_label_2
_geom_bond_distance
_geom_bond_site_symmetry_2
In1 O17 2.211(11) 6_666
In1 O2 2.216(10) 1_556
In1 O18 2.230(10) .
In1 O12 2.236(9) .
In1 O20 2.268(9) 6_666
In1 O16 2.275(10) .
In1 O9 2.437(9) .
In1 O8 2.469(9) 1_556
In1 C28 2.564(15) 6_666
In1 C26 2.574(16) .
In1 C13 2.651(14) .
In1 C14 2.706(13) 1_556
In2 O24 2.211(10) .
In2 O26 2.230(9) .
In2 O25 2.277(9) 1_556
In2 O7 2.280(8) .
In2 O19 2.298(7) .
In2 O21 2.334(7) .
In2 O10 2.406(8) 1_556
In2 O1 2.407(8) .
In2 C22 2.572(13) .
In2 C21 2.609(14) .
In3 O22 2.181(11) .
In3 O23 2.199(9) 4_566
In3 O28 2.216(14) .
In3 O14 2.282(9) 4_566
In3 O13 2.300(9) .
In3 O27 2.356(12) 1_554
In3 O11 2.545(15) .
In3 O15 2.595(13) 1_554
In3 C1 2.60(3) 1_554
In3 C9 2.616(15) .
In3 C27 2.662(14) 4_566
In3 C25 2.702(16) .
Mn1 O48 2.106(18) .
Mn1 O29 2.118(13) .
Mn1 O47 2.15(2) .
Mn1 O31 2.17(2) .
Mn1 O36 2.21(2) .
Mn1 O33 2.300(5) .
Mn1 O48A 2.316(5) .
Mn1 O36A 2.463(19) .
Mn2 O44 2.09(2) .
Mn2 O41 2.10(4) .
Mn2 O43 2.10(2) .
Mn2 O29 2.107(13) .
Mn2 O32 2.19(2) .
Mn2 O38 2.21(2) .
Mn2 O38A 2.444(19) .
Mn2 O44A 2.487(19) .
Mn3 O49 2.05(2) .
Mn3 O34 2.08(2) 6_665
Mn3 O46 2.14(2) .
Mn3 O30 2.142(12) .
Mn3 O42 2.174(19) .
Mn3 O39 2.301(5) .
Mn3 O46A 2.315(5) .
Mn3 O42A 2.446(19) .
Mn4 O45 2.03(2) .
Mn4 O30 2.079(12) .
Mn4 O50 2.11(2) .
Mn4 O37 2.12(4) .
Mn4 O35 2.14(2) 6_665
Mn4 O40 2.21(2) .
Mn4 O40A 2.446(19) .
Mn4 O50A 2.503(19) .
Mn5 O6 1.999(2) .
Mn5 O4 2.000(2) .
Mn5 O4 2.000(2) 3_565
Mn5 O4 2.000(2) 2_665
Mn6 O3 1.999(2) 3_565
Mn6 O3 1.999(2) .
Mn6 O3 1.999(2) 2_665
Mn6 O5 2.000(2) .
O1 C15 1.273(14) .
O2 C14 1.331(15) .
O2 In1 2.216(10) 1_554
O3 C8 1.229(2) .
O4 C8 1.229(2) .
O5 O6 1.763(14) 1_554
O6 O5 1.763(14) 1_556
O7 C15 1.358(14) .
O8 C14 1.197(13) .
O8 In1 2.469(9) 1_554
O9 C13 1.256(14) .
O10 C31 1.249(13) .
O10 In2 2.406(8) 1_554
O11 C9 1.56(3) .
O12 C13 1.216(14) .
O13 C25 1.274(16) .
O14 C27 1.250(15) .
O14 In3 2.282(9) 4_566
O15 C1 1.41(3) .
O15 In3 2.595(13) 1_556
O16 C26 1.202(15) .
O17 C28 1.240(15) .
O17 In1 2.211(11) 5_456
O18 C26 1.226(16) .
O19 C22 1.272(13) .
O20 C28 1.170(14) .
O20 In1 2.268(9) 5_456
O21 C21 1.234(14) .
O22 C25 1.279(16) .
O23 C27 1.237(15) .
O23 In3 2.199(9) 4_566
O24 C22 1.290(14) .
O25 C31 1.343(14) .
O25 In2 2.277(9) 1_554
O26 C21 1.293(15) .
O27 C1 1.17(2) .
O27 In3 2.356(12) 1_556
O28 C9 1.17(2) .
O31 C49 1.31(3) .
O32 C49 1.60(4) .
O34 C48 1.22(4) .
O34 Mn3 2.08(2) 5_455
O35 C48 1.56(4) .
O35 Mn4 2.14(2) 5_455
O36A O40A 1.18(2) 5_455
O38A O42A 1.20(2) 5_455
O40A O36A 1.18(2) 6_665
O42A O38A 1.20(2) 6_665
O43 C53 1.50(3) .
O44A O50A 1.19(2) .
O45 C52 1.64(3) .
O46A O48A 1.511(14) .
O47 C53 1.46(3) .
O49 C52 1.54(3) .
C1 C2 1.50(3) .
C1 In3 2.60(2) 1_556
C2 C7 1.449(2) .
C2 C3 1.450(2) .
C3 C4 1.450(2) .
C4 C5 1.450(2) .
C4 C8 1.450(2) .
C5 C6 1.450(2) .
C6 C9 1.449(2) .
C6 C7 1.449(2) .
C10 C24 1.206(15) .
C10 C20 1.393(18) .
C10 C25 1.427(18) .
C11 C29 1.212(14) .
C11 C18 1.489(18) .
C11 C21 1.627(18) .
C12 C30 1.284(16) .
C12 C24 1.480(17) .
C12 C26 1.68(2) .
C13 C35 1.46(2) .
C14 C34 1.33(2) .
C14 In1 2.706(13) 1_554
C15 C36 1.42(3) .
C15 C37 1.51(2) .
C16 C29 1.269(15) .
C16 C23 1.424(16) .
C16 C28 1.697(19) .
C17 C30 1.163(13) .
C17 C20 1.520(18) .
C17 C22 1.665(16) .
C18 C19 1.367(18) .
C19 C23 1.197(15) .
C19 C27 1.537(18) .
C27 In3 2.662(14) 4_566
C28 In1 2.564(14) 5_456
C31 C40 1.50(2) .
C31 C41 1.50(3) .
C32 C40 1.45(2) .
C32 C41 1.48(3) .
C32 C37 1.51(2) .
C32 C36 1.53(3) .
C33 C35 1.46(2) .
C33 C34 1.56(2) .
C34 C46 1.48(3) .
C34 C47 1.48(3) .
C35 C45 1.38(3) .
C35 C44 1.40(3) .
C36 C37 1.15(3) .
C36 C38 1.28(4) .
C36 C39 2.02(5) .
C37 C39 1.48(4) .
C37 C38 1.93(5) .
C38 C50 1.57(4) .
C38 C39 1.75(5) .
C39 C51 1.37(4) .
C40 C41 1.21(3) .
C40 C43 1.39(4) .
C40 C42 2.03(5) .
C41 C42 1.47(4) .
C42 C51 1.42(4) .
C42 C43 1.75(5) .
C43 C50 1.41(4) .
C44 C45 1.10(3) .
C44 C54 1.54(3) .
C44 C55 1.99(3) .
C45 C55 1.42(3) .
C46 C47 1.14(3) .
C46 C54 1.63(3) .
C47 C55 1.52(3) .
C48 C50 1.450(2) .
C49 C51 1.450(2) .
C52 C55 1.30(3) .
C52 C53 1.74(4) .
C53 C54 1.25(3) .
C54 C55 1.77(3) .
